data_7056280
loop_
_publ_author_name
'Sun, Yan-Qiong'
'Liu, Qi'
'Liu, Le-Hui'
'Ding, Ling'
'Chen, Yi-Ping'

_publ_section_title
;
 Two 3D nonlinear optical and luminescent Lanthanide-organic frameworks
 with multidirectional helical intersecting channels
;
_journal_name_full 'New J. Chem.'
_journal_paper_doi 10.1039/C7NJ01081H
_journal_year 2017
_chemical_absolute_configuration ad
_chemical_formula_moiety 'C8 H8 Eu N3 O6'
_chemical_formula_sum 'C8 H8 Eu N3 O6'
_chemical_formula_weight 394.13
_chemical_name_systematic
; 
 ? 
;
_space_group_IT_number 19
_symmetry_cell_setting orthorhombic
_symmetry_space_group_name_Hall 'P 2ac 2ab'
_symmetry_space_group_name_H-M 'P 21 21 21'
_atom_sites_solution_hydrogens geom
_atom_sites_solution_primary direct
_atom_sites_solution_secondary difmap
_audit_creation_method SHELXL-97
_audit_update_record
;
2017-06-02 deposited with the CCDC.
2017-06-02 downloaded from the CCDC.
;
_cell_angle_alpha 90.00
_cell_angle_beta 90.00
_cell_angle_gamma 90.00
_cell_formula_units_Z 4
_cell_length_a 10.173(2)
_cell_length_b 10.372(2)
_cell_length_c 11.119(2)
_cell_measurement_temperature 293(2)
_cell_volume 1173.2(4)
_computing_cell_refinement 'CrysAlisPro, Agilent Technologies'
_computing_data_collection 'CrysAlisPro, Agilent Technologies'
_computing_data_reduction 'CrysAlisPro, Agilent Technologies'
_computing_structure_refinement 'SHELXL-97 (Sheldrick, 1997)'
_computing_structure_solution 'SHELXS-97 (Sheldrick, 1990)'
_diffrn_ambient_temperature 293(2)
_diffrn_measured_fraction_theta_full 0.998
_diffrn_measured_fraction_theta_max 0.998
_diffrn_radiation_monochromator graphite
_diffrn_radiation_source 'fine-focus sealed tube'
_diffrn_radiation_type MoK\a
_diffrn_radiation_wavelength 0.71073
_diffrn_reflns_av_R_equivalents 0.0231
_diffrn_reflns_av_sigmaI/netI 0.0214
_diffrn_reflns_limit_h_max 12
_diffrn_reflns_limit_h_min -13
_diffrn_reflns_limit_k_max 13
_diffrn_reflns_limit_k_min -13
_diffrn_reflns_limit_l_max 14
_diffrn_reflns_limit_l_min -14
_diffrn_reflns_number 11459
_diffrn_reflns_theta_full 27.47
_diffrn_reflns_theta_max 27.47
_diffrn_reflns_theta_min 3.35
_exptl_absorpt_coefficient_mu 5.370
_exptl_absorpt_correction_type none
_exptl_crystal_colour colourless
_exptl_crystal_density_diffrn 2.231
_exptl_crystal_density_method 'not measured'
_exptl_crystal_description prism
_exptl_crystal_F_000 752
_exptl_crystal_size_max 0.1
_exptl_crystal_size_mid 0.1
_exptl_crystal_size_min 0.1
_refine_diff_density_max 0.499
_refine_diff_density_min -0.516
_refine_diff_density_rms 0.078
_refine_ls_abs_structure_details 'Flack H D (1983), Acta Cryst. A39, 876-881'
_refine_ls_abs_structure_Flack -0.016(13)
_refine_ls_extinction_method none
_refine_ls_goodness_of_fit_ref 0.984
_refine_ls_hydrogen_treatment mixed
_refine_ls_matrix_type full
_refine_ls_number_parameters 167
_refine_ls_number_reflns 2689
_refine_ls_number_restraints 1
_refine_ls_restrained_S_all 0.984
_refine_ls_R_factor_all 0.0156
_refine_ls_R_factor_gt 0.0149
_refine_ls_shift/su_max 0.001
_refine_ls_shift/su_mean 0.000
_refine_ls_structure_factor_coef Fsqd
_refine_ls_weighting_details 'calc w=1/[\s^2^(Fo^2^)+(0.0158P)^2^+1.1118P] where P=(Fo^2^+2Fc^2^)/3'
_refine_ls_weighting_scheme calc
_refine_ls_wR_factor_gt 0.0340
_refine_ls_wR_factor_ref 0.0342
_reflns_number_gt 2642
_reflns_number_total 2689
_reflns_threshold_expression >2sigma(I)
_cod_data_source_file c7nj01081h2.cif
_cod_data_source_block eu
_cod_original_sg_symbol_H-M P212121
_cod_database_code 7056280

loop_
_symmetry_equiv_pos_as_xyz
'x, y, z'
'-x+1/2, -y, z+1/2'
'x+1/2, -y+1/2, -z'
'-x, y+1/2, -z+1/2'

loop_
_atom_site_label
_atom_site_type_symbol
_atom_site_fract_x
_atom_site_fract_y
_atom_site_fract_z
_atom_site_U_iso_or_equiv
_atom_site_adp_type
_atom_site_occupancy
_atom_site_symmetry_multiplicity
_atom_site_calc_flag
_atom_site_refinement_flags
Eu Eu 0.142107(14) 0.613151(14) 0.146032(11) 0.01296(4) Uani 1 1 d .
O1 O 0.1773(2) 0.4856(2) -0.0351(2) 0.0295(6) Uani 1 1 d .
O2 O 0.3134(3) 0.3709(3) -0.1505(2) 0.0387(6) Uani 1 1 d .
O3 O 0.1387(3) 0.8400(2) 0.1797(2) 0.0403(6) Uani 1 1 d .
O4 O -0.0151(2) 0.9288(2) 0.2959(2) 0.0304(6) Uani 1 1 d .
O5 O -0.0095(3) 1.1879(3) 0.5111(2) 0.0383(7) Uani 1 1 d .
O6 O 0.1615(2) 1.3011(2) 0.5723(2) 0.0309(6) Uani 1 1 d .
N1 N 0.3180(3) 0.4341(3) 0.1610(2) 0.0248(6) Uani 1 1 d .
N2 N 0.4015(3) 0.3879(4) 0.2422(2) 0.0363(7) Uani 1 1 d D
H2 H 0.407(5) 0.431(4) 0.315(3) 0.053(14) Uiso 1 1 d D
N3 N 0.0966(3) 1.1623(3) 0.2857(2) 0.0231(6) Uani 1 1 d .
H3 H 0.0947 1.2389 0.2457 0.028 Uiso 1 1 calc R
C1 C 0.4835(5) 0.2990(6) 0.1947(4) 0.0544(15) Uani 1 1 d .
H1 H 0.5490 0.2538 0.2351 0.065 Uiso 1 1 calc R
C2 C 0.4518(5) 0.2882(5) 0.0757(4) 0.0471(12) Uani 1 1 d .
H2A H 0.4913 0.2357 0.0184 0.056 Uiso 1 1 calc R
C3 C 0.3483(4) 0.3724(3) 0.0591(3) 0.0303(7) Uani 1 1 d .
C4 C 0.2750(3) 0.4120(3) -0.0501(3) 0.0246(7) Uani 1 1 d .
C5 C 0.0859(4) 0.9345(3) 0.2295(3) 0.0260(7) Uani 1 1 d .
C6 C 0.1451(4) 1.0657(3) 0.2016(4) 0.0350(8) Uani 1 1 d .
H6A H 0.2401 1.0608 0.2070 0.042 Uiso 1 1 calc R
H6B H 0.1222 1.0907 0.1202 0.042 Uiso 1 1 calc R
C7 C 0.1799(4) 1.1803(5) 0.3914(4) 0.0486(12) Uani 1 1 d .
H7A H 0.2491 1.2412 0.3720 0.058 Uiso 1 1 calc R
H7B H 0.2210 1.0988 0.4116 0.058 Uiso 1 1 calc R
C8 C 0.1047(3) 1.2290(3) 0.4993(3) 0.0237(7) Uani 1 1 d .

loop_
_atom_site_aniso_label
_atom_site_aniso_U_11
_atom_site_aniso_U_22
_atom_site_aniso_U_33
_atom_site_aniso_U_23
_atom_site_aniso_U_13
_atom_site_aniso_U_12
Eu 0.01358(6) 0.01419(6) 0.01112(6) 0.00205(6) 0.00201(6) 0.00216(5)
O1 0.0331(15) 0.0358(13) 0.0195(11) -0.0062(10) -0.0037(9) 0.0115(10)
O2 0.0552(15) 0.0458(16) 0.0151(10) -0.0020(13) 0.0044(10) 0.0191(11)
O3 0.0461(15) 0.0211(11) 0.0537(16) -0.0077(11) 0.0203(14) 0.0034(12)
O4 0.0293(13) 0.0180(12) 0.0439(15) -0.0044(11) 0.0128(11) -0.0002(9)
O5 0.0329(15) 0.059(2) 0.0227(12) -0.0069(12) -0.0006(10) -0.0247(13)
O6 0.0249(14) 0.0336(13) 0.0341(13) -0.0066(11) -0.0131(10) -0.0075(10)
N1 0.0241(14) 0.0303(14) 0.0198(13) 0.0039(12) -0.0004(10) 0.0085(10)
N2 0.0410(18) 0.0526(19) 0.0152(12) 0.0059(16) -0.0003(11) 0.0142(17)
N3 0.0247(14) 0.0168(12) 0.0278(14) -0.0063(11) 0.0059(10) -0.0030(10)
C1 0.050(3) 0.083(4) 0.031(2) 0.008(2) -0.0046(19) 0.039(3)
C2 0.056(3) 0.059(3) 0.027(2) -0.0005(19) 0.0028(18) 0.036(2)
C3 0.0349(19) 0.0323(19) 0.0236(14) 0.0018(16) 0.0026(16) 0.0086(19)
C4 0.0330(18) 0.0219(18) 0.0189(14) 0.0019(13) 0.0017(13) 0.0049(13)
C5 0.0280(17) 0.0224(16) 0.0278(16) -0.0061(14) 0.0020(14) 0.0023(14)
C6 0.0303(18) 0.0282(17) 0.046(2) -0.0078(16) 0.0175(18) -0.0033(17)
C7 0.023(2) 0.075(3) 0.049(2) -0.022(2) -0.0018(15) -0.0077(19)
C8 0.0207(16) 0.0244(18) 0.0260(15) 0.0003(14) -0.0072(11) -0.0054(12)

loop_
_atom_type_symbol
_atom_type_description
_atom_type_scat_dispersion_real
_atom_type_scat_dispersion_imag
_atom_type_scat_source
C C 0.0033 0.0016 'International Tables Vol C Tables 4.2.6.8 and 6.1.1.4'
N N 0.0061 0.0033 'International Tables Vol C Tables 4.2.6.8 and 6.1.1.4'
O O 0.0106 0.0060 'International Tables Vol C Tables 4.2.6.8 and 6.1.1.4'
Eu Eu -0.1578 3.6682 'International Tables Vol C Tables 4.2.6.8 and 6.1.1.4'
H H 0.0000 0.0000 'International Tables Vol C Tables 4.2.6.8 and 6.1.1.4'

loop_
_geom_angle_atom_site_label_1
_geom_angle_atom_site_label_2
_geom_angle_atom_site_label_3
_geom_angle
_geom_angle_site_symmetry_1
_geom_angle_site_symmetry_3
O2 Eu O6 98.55(10) 2_565 2_574
O2 Eu O5 145.04(9) 2_565 4_545
O6 Eu O5 96.02(10) 2_574 4_545
O2 Eu O3 77.20(9) 2_565 .
O6 Eu O3 72.04(9) 2_574 .
O5 Eu O3 77.40(11) 4_545 .
O2 Eu O4 84.22(10) 2_565 4_545
O6 Eu O4 149.26(8) 2_574 4_545
O5 Eu O4 98.90(10) 4_545 4_545
O3 Eu O4 137.55(9) . 4_545
O2 Eu O1 144.95(8) 2_565 .
O6 Eu O1 77.91(9) 2_574 .
O5 Eu O1 69.35(9) 4_545 .
O3 Eu O1 131.93(9) . .
O4 Eu O1 82.46(9) 4_545 .
O2 Eu N1 81.53(9) 2_565 .
O6 Eu N1 72.78(9) 2_574 .
O5 Eu N1 133.29(9) 4_545 .
O3 Eu N1 135.19(10) . .
O4 Eu N1 77.43(9) 4_545 .
O1 Eu N1 63.99(8) . .
O2 Eu N3 83.28(9) 2_565 4_545
O6 Eu N3 145.95(9) 2_574 4_545
O5 Eu N3 67.28(9) 4_545 4_545
O3 Eu N3 75.31(9) . 4_545
O4 Eu N3 64.75(9) 4_545 4_545
O1 Eu N3 119.09(8) . 4_545
N1 Eu N3 140.38(9) . 4_545
O2 Eu C8 128.10(9) 2_565 4_545
O6 Eu C8 110.42(9) 2_574 4_545
O5 Eu C8 18.47(9) 4_545 4_545
O3 Eu C8 72.48(10) . 4_545
O4 Eu C8 90.72(9) 4_545 4_545
O1 Eu C8 84.40(8) . 4_545
N1 Eu C8 147.23(9) . 4_545
N3 Eu C8 48.97(9) 4_545 4_545
C4 O1 Eu 123.5(2) . .
C4 O2 Eu 154.8(2) . 2_564
C5 O3 Eu 148.4(2) . .
C5 O4 Eu 123.8(2) . 4
C8 O5 Eu 125.0(2) . 4
C8 O6 Eu 148.6(2) . 2_575
N2 N1 C3 104.9(3) . .
N2 N1 Eu 138.2(2) . .
C3 N1 Eu 116.6(2) . .
N1 N2 C1 112.0(3) . .
C6 N3 C7 114.1(3) . .
C6 N3 Eu 111.7(2) . 4
C7 N3 Eu 109.4(2) . 4
N2 C1 C2 106.7(4) . .
C1 C2 C3 105.0(4) . .
N1 C3 C2 111.4(3) . .
N1 C3 C4 116.5(3) . .
C2 C3 C4 132.0(3) . .
O2 C4 O1 124.5(3) . .
O2 C4 C3 118.5(3) . .
O1 C4 C3 117.1(3) . .
O3 C5 O4 124.8(3) . .
O3 C5 C6 116.2(3) . .
O4 C5 C6 118.8(3) . .
N3 C6 C5 110.6(3) . .
N3 C7 C8 112.9(3) . .
O5 C8 O6 124.7(3) . .
O5 C8 C7 116.2(3) . .
O6 C8 C7 118.9(3) . .
O5 C8 Eu 36.55(16) . 4
O6 C8 Eu 155.9(3) . 4
C7 C8 Eu 82.6(2) . 4

loop_
_geom_bond_atom_site_label_1
_geom_bond_atom_site_label_2
_geom_bond_distance
_geom_bond_site_symmetry_2
Eu O2 2.313(2) 2_565
Eu O6 2.336(2) 2_574
Eu O5 2.339(2) 4_545
Eu O3 2.383(2) .
Eu O4 2.397(2) 4_545
Eu O1 2.436(2) .
Eu N1 2.585(3) .
Eu N3 2.595(3) 4_545
Eu C8 3.218(3) 4_545
O1 C4 1.264(4) .
O2 C4 1.257(4) .
O2 Eu 2.313(2) 2_564
O3 C5 1.247(4) .
O4 C5 1.267(4) .
O4 Eu 2.397(2) 4
O5 C8 1.245(4) .
O5 Eu 2.339(2) 4
O6 C8 1.246(4) .
O6 Eu 2.336(2) 2_575
N1 N2 1.328(4) .
N1 C3 1.338(4) .
N2 C1 1.351(6) .
N3 C6 1.456(4) .
N3 C7 1.461(5) .
N3 Eu 2.595(3) 4
C1 C2 1.366(6) .
C2 C3 1.380(5) .
C3 C4 1.483(5) .
C5 C6 1.520(5) .
C7 C8 1.510(5) .
C8 Eu 3.218(3) 4
